data_7716043
loop_
_publ_author_name
'Romero, Nuria'
'Chavagnan, Thierry'
'Roisnel, Thierry'
'Welle, Alexandre'
'Kirillov, Evgueni'
'Carpentier, Jean-Fran&#xe7;ois'

_publ_section_title
;
 Dinuclear group IV metal complexes based on a
 bis(indenyl)-(<i>E</i>/<i>Z</i>)-stilbene platform: a potential prototype
 of "photoswitchable" catalysts for olefin polymerization.
;
_journal_issue 22
_journal_name_full 'Dalton transactions (Cambridge, England : 2003)'
_journal_page_first 9452
_journal_page_last 9466
_journal_paper_doi 10.1039/d4dt00498a
_journal_volume 53
_journal_year 2024
_chemical_compound_source 'synthesis as described'
_chemical_formula_moiety 'C46 H62 N6 Zr2'
_chemical_formula_sum 'C46 H62 N6 Zr2'
_chemical_formula_weight 881.45
_space_group_crystal_system triclinic
_space_group_IT_number 2
_space_group_name_Hall '-P 1'
_space_group_name_H-M_alt 'P -1'
_atom_sites_solution_hydrogens geom
_atom_sites_solution_primary dual
_audit_update_record
;
2024-02-19 deposited with the CCDC.	2024-05-13 downloaded from the CCDC.
;
_cell_angle_alpha 80.724(3)
_cell_angle_beta 78.474(3)
_cell_angle_gamma 64.123(3)
_cell_formula_units_Z 1
_cell_length_a 8.0140(7)
_cell_length_b 9.0810(9)
_cell_length_c 17.2090(16)
_cell_measurement_reflns_used 9717
_cell_measurement_temperature 150(2)
_cell_measurement_theta_max 27.53
_cell_measurement_theta_min 2.42
_cell_measurement_wavelength 0.71073
_cell_volume 1100.20(18)
_computing_cell_refinement 'APEX3 (Bruker, 2015)'
_computing_data_collection 'Bruker APEX3 (Bruker, 2015)'
_computing_data_reduction 'SAINT (Bruker, 2014)'
_computing_molecular_graphics
;
   'SXGRAPH (L. Farrugia, 1999), Mercury (CSD, 2020)'
;
_computing_publication_material 'CRYSCALC (T. Roisnel, local program, 2023)'
_computing_structure_refinement 'SHELXL-2019_2 (Sheldrick, 2019)'
_computing_structure_solution 'SHELXT 2014_4 (Sheldrick, 2014)'
_diffrn_ambient_temperature 150(2)
_diffrn_detector '(CMOS) PHOTON 100'
_diffrn_detector_area_resol_mean 7.39
_diffrn_measured_fraction_theta_full 0.999
_diffrn_measured_fraction_theta_max 0.998
_diffrn_measurement_device_type 'D8 VENTURE Bruker AXS'
_diffrn_measurement_method 'rotation images'
_diffrn_orient_matrix_UB_11 -0.0600232
_diffrn_orient_matrix_UB_12 0.1123865
_diffrn_orient_matrix_UB_13 0.0192860
_diffrn_orient_matrix_UB_21 -0.0336997
_diffrn_orient_matrix_UB_22 -0.0466940
_diffrn_orient_matrix_UB_23 0.0543965
_diffrn_orient_matrix_UB_31 0.1221205
_diffrn_orient_matrix_UB_32 -0.0165845
_diffrn_orient_matrix_UB_33 0.0145295
_diffrn_radiation_monochromator 'multilayer monochromator'
_diffrn_radiation_probe x-ray
_diffrn_radiation_source 'Incoatec microfocus sealed tube'
_diffrn_radiation_type MoK\a
_diffrn_radiation_wavelength 0.71073
_diffrn_reflns_av_R_equivalents 0.0271
_diffrn_reflns_av_unetI/netI 0.0193
_diffrn_reflns_limit_h_max 9
_diffrn_reflns_limit_h_min -10
_diffrn_reflns_limit_k_max 11
_diffrn_reflns_limit_k_min -11
_diffrn_reflns_limit_l_max 22
_diffrn_reflns_limit_l_min -22
_diffrn_reflns_number 26280
_diffrn_reflns_theta_full 25.242
_diffrn_reflns_theta_max 27.535
_diffrn_reflns_theta_min 2.502
_diffrn_source_current 1.0
_diffrn_source_power 50.0
_diffrn_source_voltage 50.0
_exptl_absorpt_coefficient_mu 0.511
_exptl_absorpt_correction_T_max 0.871
_exptl_absorpt_correction_T_min 0.801
_exptl_absorpt_correction_type multi-scan
_exptl_absorpt_process_details
;
  [Sheldrick, G.M. (2014). SADABS Bruker AXS Inc., Madison, Wisconsin, USA]
;
_exptl_crystal_colour colourless
_exptl_crystal_density_diffrn 1.330
_exptl_crystal_description prism
_exptl_crystal_F_000 460
_exptl_crystal_size_max 0.600
_exptl_crystal_size_mid 0.350
_exptl_crystal_size_min 0.270
_refine_diff_density_max 0.412
_refine_diff_density_min -0.470
_refine_diff_density_rms 0.055
_refine_ls_extinction_method none
_refine_ls_goodness_of_fit_ref 1.123
_refine_ls_hydrogen_treatment constr
_refine_ls_matrix_type full
_refine_ls_number_parameters 251
_refine_ls_number_reflns 5066
_refine_ls_number_restraints 0
_refine_ls_restrained_S_all 1.123
_refine_ls_R_factor_all 0.0242
_refine_ls_R_factor_gt 0.0221
_refine_ls_shift/su_max 0.006
_refine_ls_shift/su_mean 0.000
_refine_ls_structure_factor_coef Fsqd
_refine_ls_weighting_details 'w=1/[\s^2^(Fo^2^)+(0.0234P)^2^+0.5973P] where P=(Fo^2^+2Fc^2^)/3'
_refine_ls_weighting_scheme calc
_refine_ls_wR_factor_gt 0.0558
_refine_ls_wR_factor_ref 0.0567
_reflns_number_gt 4793
_reflns_number_total 5066
_reflns_threshold_expression >2sigma(I)
_cod_data_source_file d4dt00498a2.cif
_cod_data_source_block TC1047
_cod_depositor_comments 'Adding full bibliography for 7716039--7716046.cif.'
_cod_database_code 7716043

loop_
_space_group_symop_operation_xyz
'x, y, z'
'-x, -y, -z'

loop_
_atom_site_label
_atom_site_type_symbol
_atom_site_fract_x
_atom_site_fract_y
_atom_site_fract_z
_atom_site_U_iso_or_equiv
_atom_site_adp_type
_atom_site_occupancy
_atom_site_site_symmetry_order
_atom_site_calc_flag
_atom_site_refinement_flags_posn
_atom_site_refinement_flags_adp
_atom_site_refinement_flags_occupancy
_atom_site_disorder_assembly
_atom_site_disorder_group
Zr1 Zr 0.51794(2) 0.81723(2) 0.68894(2) 0.01381(5) Uani 1 1 d . . . . .
N1 N 0.72268(17) 0.67987(16) 0.75919(8) 0.0218(3) Uani 1 1 d . . . . .
N2 N 0.65253(19) 0.72946(17) 0.58075(8) 0.0239(3) Uani 1 1 d . . . . .
N3 N 0.51064(17) 1.04844(15) 0.68105(7) 0.0184(2) Uani 1 1 d . . . . .
C1 C 0.0526(2) 0.52537(18) 0.97063(8) 0.0186(3) Uani 1 1 d . . . . .
H1 H -0.003767 0.635639 0.948521 0.022 Uiso 1 1 calc R U . . .
C2 C 0.2477(2) 0.42591(18) 0.93720(8) 0.0172(3) Uani 1 1 d . . . . .
C3 C 0.3280(2) 0.25422(19) 0.95179(9) 0.0221(3) Uani 1 1 d . . . . .
H3 H 0.255810 0.202478 0.985161 0.027 Uiso 1 1 calc R U . . .
C4 C 0.5087(2) 0.15845(19) 0.91903(9) 0.0241(3) Uani 1 1 d . . . . .
H4 H 0.559500 0.042533 0.930128 0.029 Uiso 1 1 calc R U . . .
C5 C 0.6163(2) 0.2316(2) 0.86981(9) 0.0236(3) Uani 1 1 d . . . . .
H5 H 0.741088 0.166297 0.847376 0.028 Uiso 1 1 calc R U . . .
C6 C 0.5401(2) 0.40106(19) 0.85370(9) 0.0216(3) Uani 1 1 d . . . . .
H6 H 0.612932 0.450900 0.819308 0.026 Uiso 1 1 calc R U . . .
C7 C 0.3579(2) 0.49960(17) 0.88718(8) 0.0170(3) Uani 1 1 d . . . . .
C8 C 0.2855(2) 0.68102(18) 0.86964(8) 0.0175(3) Uani 1 1 d . . . . .
C9 C 0.2361(2) 0.7849(2) 0.92851(9) 0.0239(3) Uani 1 1 d . . . . .
H9 H 0.249220 0.739484 0.981849 0.029 Uiso 1 1 calc R U . . .
C10 C 0.1665(2) 0.9571(2) 0.91192(10) 0.0265(3) Uani 1 1 d . . . . .
H10 H 0.137141 1.023987 0.954182 0.032 Uiso 1 1 calc R U . . .
C11 C 0.1403(2) 1.03006(18) 0.83673(10) 0.0228(3) Uani 1 1 d . . . . .
H11 H 0.095069 1.145938 0.826546 0.027 Uiso 1 1 calc R U . . .
C12 C 0.18186(19) 0.92925(17) 0.77404(9) 0.0175(3) Uani 1 1 d . . . . .
C13 C 0.1590(2) 0.96381(18) 0.69152(9) 0.0207(3) Uani 1 1 d . . . . .
H13 H 0.113584 1.069786 0.663742 0.025 Uiso 1 1 calc R U . . .
C14 C 0.2152(2) 0.81392(19) 0.65864(9) 0.0211(3) Uani 1 1 d . . . . .
C15 C 0.2893(2) 0.68359(18) 0.71722(9) 0.0177(3) Uani 1 1 d . . . . .
H15 H 0.347880 0.569819 0.709339 0.021 Uiso 1 1 calc R U . . .
C16 C 0.26055(18) 0.75345(17) 0.79045(8) 0.0153(3) Uani 1 1 d . . . . .
C17 C 0.1973(3) 0.7944(2) 0.57599(10) 0.0321(4) Uani 1 1 d . . . . .
H17A H 0.132245 0.902931 0.548896 0.048 Uiso 1 1 calc R U . . .
H17B H 0.125495 0.729172 0.579025 0.048 Uiso 1 1 calc R U . . .
H17C H 0.322364 0.738522 0.546165 0.048 Uiso 1 1 calc R U . . .
C21 C 0.6966(3) 0.7344(2) 0.83743(11) 0.0331(4) Uani 1 1 d . . . . .
H21A H 0.704359 0.643603 0.878128 0.050 Uiso 1 1 calc R U . . .
H21B H 0.573358 0.826412 0.847044 0.050 Uiso 1 1 calc R U . . .
H21C H 0.794615 0.769844 0.839867 0.050 Uiso 1 1 calc R U . . .
C22 C 0.9038(2) 0.5439(2) 0.74200(13) 0.0368(4) Uani 1 1 d . . . . .
H22A H 1.003259 0.577831 0.744108 0.055 Uiso 1 1 calc R U . . .
H22B H 0.917338 0.511100 0.688758 0.055 Uiso 1 1 calc R U . . .
H22C H 0.913335 0.450972 0.781516 0.055 Uiso 1 1 calc R U . . .
C23 C 0.6910(3) 0.5650(2) 0.56393(14) 0.0452(5) Uani 1 1 d . . . . .
H23A H 0.627606 0.571885 0.519433 0.068 Uiso 1 1 calc R U . . .
H23B H 0.644866 0.509583 0.611142 0.068 Uiso 1 1 calc R U . . .
H23C H 0.826442 0.502543 0.549857 0.068 Uiso 1 1 calc R U . . .
C24 C 0.7182(3) 0.8159(2) 0.51160(10) 0.0341(4) Uani 1 1 d . . . . .
H24A H 0.852577 0.752393 0.495198 0.051 Uiso 1 1 calc R U . . .
H24B H 0.696662 0.924147 0.525194 0.051 Uiso 1 1 calc R U . . .
H24C H 0.649713 0.829380 0.467843 0.051 Uiso 1 1 calc R U . . .
C25 C 0.6989(2) 1.0423(2) 0.67216(10) 0.0277(3) Uani 1 1 d . . . . .
H25A H 0.719343 1.109908 0.623995 0.042 Uiso 1 1 calc R U . . .
H25B H 0.792050 0.928488 0.667889 0.042 Uiso 1 1 calc R U . . .
H25C H 0.711294 1.084456 0.718658 0.042 Uiso 1 1 calc R U . . .
C26 C 0.3723(2) 1.21642(19) 0.69107(10) 0.0252(3) Uani 1 1 d . . . . .
H26A H 0.380373 1.250743 0.740828 0.038 Uiso 1 1 calc R U . . .
H26B H 0.246530 1.222352 0.692892 0.038 Uiso 1 1 calc R U . . .
H26C H 0.396860 1.289291 0.646227 0.038 Uiso 1 1 calc R U . . .

loop_
_atom_site_aniso_label
_atom_site_aniso_U_11
_atom_site_aniso_U_22
_atom_site_aniso_U_33
_atom_site_aniso_U_23
_atom_site_aniso_U_13
_atom_site_aniso_U_12
Zr1 0.01172(7) 0.01341(7) 0.01541(7) -0.00098(5) -0.00025(5) -0.00523(5)
N1 0.0145(6) 0.0207(6) 0.0283(7) 0.0017(5) -0.0052(5) -0.0060(5)
N2 0.0223(6) 0.0246(7) 0.0220(6) -0.0076(5) 0.0030(5) -0.0079(5)
N3 0.0192(6) 0.0166(6) 0.0199(6) -0.0012(5) -0.0006(5) -0.0090(5)
C1 0.0193(7) 0.0179(7) 0.0194(7) 0.0053(5) -0.0058(5) -0.0096(6)
C2 0.0185(7) 0.0204(7) 0.0149(6) 0.0033(5) -0.0048(5) -0.0108(6)
C3 0.0270(8) 0.0206(7) 0.0203(7) 0.0051(6) -0.0042(6) -0.0135(6)
C4 0.0288(8) 0.0178(7) 0.0233(7) 0.0021(6) -0.0066(6) -0.0077(6)
C5 0.0206(7) 0.0238(8) 0.0224(7) -0.0019(6) -0.0029(6) -0.0058(6)
C6 0.0210(7) 0.0240(7) 0.0206(7) -0.0002(6) -0.0004(6) -0.0119(6)
C7 0.0193(7) 0.0184(7) 0.0151(6) 0.0013(5) -0.0031(5) -0.0101(6)
C8 0.0157(6) 0.0194(7) 0.0187(7) 0.0001(5) 0.0016(5) -0.0109(5)
C9 0.0292(8) 0.0283(8) 0.0174(7) -0.0024(6) 0.0045(6) -0.0181(7)
C10 0.0301(8) 0.0272(8) 0.0250(8) -0.0126(6) 0.0116(6) -0.0176(7)
C11 0.0176(7) 0.0163(7) 0.0309(8) -0.0058(6) 0.0073(6) -0.0071(6)
C12 0.0110(6) 0.0160(7) 0.0239(7) -0.0006(5) 0.0010(5) -0.0060(5)
C13 0.0147(6) 0.0190(7) 0.0269(7) 0.0044(6) -0.0055(6) -0.0068(5)
C14 0.0179(7) 0.0257(8) 0.0229(7) 0.0022(6) -0.0059(6) -0.0122(6)
C15 0.0173(7) 0.0183(7) 0.0199(7) -0.0016(5) -0.0021(5) -0.0099(5)
C16 0.0111(6) 0.0153(6) 0.0194(7) -0.0011(5) 0.0008(5) -0.0068(5)
C17 0.0368(9) 0.0406(10) 0.0260(8) 0.0026(7) -0.0134(7) -0.0206(8)
C21 0.0325(9) 0.0407(10) 0.0308(9) 0.0019(7) -0.0156(7) -0.0166(8)
C22 0.0157(8) 0.0274(9) 0.0578(12) 0.0060(8) -0.0047(7) -0.0037(7)
C23 0.0456(12) 0.0332(10) 0.0517(12) -0.0236(9) 0.0137(9) -0.0139(9)
C24 0.0331(9) 0.0430(10) 0.0224(8) -0.0055(7) 0.0055(7) -0.0154(8)
C25 0.0250(8) 0.0295(8) 0.0331(9) -0.0033(7) 0.0009(7) -0.0174(7)
C26 0.0294(8) 0.0172(7) 0.0281(8) -0.0022(6) -0.0035(6) -0.0090(6)

loop_
_atom_type_symbol
_atom_type_description
_atom_type_scat_dispersion_real
_atom_type_scat_dispersion_imag
_atom_type_scat_source
C C 0.0033 0.0016 'International Tables Vol C Tables 4.2.6.8 and 6.1.1.4'
H H 0.0000 0.0000 'International Tables Vol C Tables 4.2.6.8 and 6.1.1.4'
N N 0.0061 0.0033 'International Tables Vol C Tables 4.2.6.8 and 6.1.1.4'
Zr Zr -2.9673 0.5597 'International Tables Vol C Tables 4.2.6.8 and 6.1.1.4'

loop_
_geom_angle_atom_site_label_1
_geom_angle_atom_site_label_2
_geom_angle_atom_site_label_3
_geom_angle
_geom_angle_site_symmetry_1
_geom_angle_site_symmetry_3
_geom_angle_publ_flag
N2 Zr1 N1 100.61(5) . . ?
N2 Zr1 N3 105.07(5) . . ?
N1 Zr1 N3 103.19(5) . . ?
N2 Zr1 C15 98.41(5) . . ?
N1 Zr1 C15 105.45(5) . . ?
N3 Zr1 C15 138.54(5) . . ?
N2 Zr1 C13 111.57(5) . . ?
N1 Zr1 C13 142.89(5) . . ?
N3 Zr1 C13 86.22(5) . . ?
C15 Zr1 C13 53.18(5) . . ?
N2 Zr1 C14 89.20(5) . . ?
N1 Zr1 C14 137.47(5) . . ?
N3 Zr1 C14 114.06(5) . . ?
C15 Zr1 C14 32.03(5) . . ?
C13 Zr1 C14 31.59(5) . . ?
N2 Zr1 C16 130.23(5) . . ?
N1 Zr1 C16 92.46(5) . . ?
N3 Zr1 C16 118.33(5) . . ?
C15 Zr1 C16 32.15(4) . . ?
C13 Zr1 C16 52.71(5) . . ?
C14 Zr1 C16 52.45(5) . . ?
N2 Zr1 C12 141.17(5) . . ?
N1 Zr1 C12 111.53(5) . . ?
N3 Zr1 C12 88.63(5) . . ?
C15 Zr1 C12 53.11(5) . . ?
C13 Zr1 C12 31.90(5) . . ?
C14 Zr1 C12 52.36(5) . . ?
C16 Zr1 C12 31.73(4) . . ?
C22 N1 C21 111.57(14) . . ?
C22 N1 Zr1 131.18(12) . . ?
C21 N1 Zr1 116.90(10) . . ?
C23 N2 C24 110.97(14) . . ?
C23 N2 Zr1 121.63(12) . . ?
C24 N2 Zr1 127.39(11) . . ?
C26 N3 C25 109.36(12) . . ?
C26 N3 Zr1 138.49(10) . . ?
C25 N3 Zr1 111.64(10) . . ?
C1 C1 C2 125.95(17) 2_567 . ?
C1 C1 H1 117.0 2_567 . ?
C2 C1 H1 117.0 . . ?
C3 C2 C7 117.88(13) . . ?
C3 C2 C1 121.02(13) . . ?
C7 C2 C1 121.06(13) . . ?
C4 C3 C2 121.88(14) . . ?
C4 C3 H3 119.1 . . ?
C2 C3 H3 119.1 . . ?
C3 C4 C5 119.97(14) . . ?
C3 C4 H4 120.0 . . ?
C5 C4 H4 120.0 . . ?
C6 C5 C4 119.44(14) . . ?
C6 C5 H5 120.3 . . ?
C4 C5 H5 120.3 . . ?
C5 C6 C7 121.16(14) . . ?
C5 C6 H6 119.4 . . ?
C7 C6 H6 119.4 . . ?
C6 C7 C2 119.66(13) . . ?
C6 C7 C8 118.78(12) . . ?
C2 C7 C8 121.56(13) . . ?
C9 C8 C16 117.59(13) . . ?
C9 C8 C7 121.93(13) . . ?
C16 C8 C7 120.47(13) . . ?
C8 C9 C10 121.93(15) . . ?
C8 C9 H9 119.0 . . ?
C10 C9 H9 119.0 . . ?
C11 C10 C9 121.79(14) . . ?
C11 C10 H10 119.1 . . ?
C9 C10 H10 119.1 . . ?
C10 C11 C12 118.74(14) . . ?
C10 C11 H11 120.6 . . ?
C12 C11 H11 120.6 . . ?
C11 C12 C13 133.42(14) . . ?
C11 C12 C16 119.30(13) . . ?
C13 C12 C16 107.26(13) . . ?
C11 C12 Zr1 120.47(10) . . ?
C13 C12 Zr1 72.06(8) . . ?
C16 C12 Zr1 73.93(7) . . ?
C14 C13 C12 108.45(13) . . ?
C14 C13 Zr1 74.64(8) . . ?
C12 C13 Zr1 76.04(8) . . ?
C14 C13 H13 125.8 . . ?
C12 C13 H13 125.8 . . ?
Zr1 C13 H13 115.6 . . ?
C13 C14 C15 108.46(13) . . ?
C13 C14 C17 126.07(14) . . ?
C15 C14 C17 125.46(15) . . ?
C13 C14 Zr1 73.77(8) . . ?
C15 C14 Zr1 71.91(8) . . ?
C17 C14 Zr1 121.03(11) . . ?
C14 C15 C16 108.10(13) . . ?
C14 C15 Zr1 76.05(8) . . ?
C16 C15 Zr1 77.33(8) . . ?
C14 C15 H15 125.9 . . ?
C16 C15 H15 126.0 . . ?
Zr1 C15 H15 113.1 . . ?
C8 C16 C15 131.98(13) . . ?
C8 C16 C12 120.52(13) . . ?
C15 C16 C12 107.38(12) . . ?
C8 C16 Zr1 123.79(9) . . ?
C15 C16 Zr1 70.52(8) . . ?
C12 C16 Zr1 74.34(8) . . ?
C14 C17 H17A 109.5 . . ?
C14 C17 H17B 109.5 . . ?
H17A C17 H17B 109.5 . . ?
C14 C17 H17C 109.5 . . ?
H17A C17 H17C 109.5 . . ?
H17B C17 H17C 109.5 . . ?
N1 C21 H21A 109.5 . . ?
N1 C21 H21B 109.5 . . ?
H21A C21 H21B 109.5 . . ?
N1 C21 H21C 109.5 . . ?
H21A C21 H21C 109.5 . . ?
H21B C21 H21C 109.5 . . ?
N1 C22 H22A 109.5 . . ?
N1 C22 H22B 109.5 . . ?
H22A C22 H22B 109.5 . . ?
N1 C22 H22C 109.5 . . ?
H22A C22 H22C 109.5 . . ?
H22B C22 H22C 109.5 . . ?
N2 C23 H23A 109.5 . . ?
N2 C23 H23B 109.5 . . ?
H23A C23 H23B 109.5 . . ?
N2 C23 H23C 109.5 . . ?
H23A C23 H23C 109.5 . . ?
H23B C23 H23C 109.5 . . ?
N2 C24 H24A 109.5 . . ?
N2 C24 H24B 109.5 . . ?
H24A C24 H24B 109.5 . . ?
N2 C24 H24C 109.5 . . ?
H24A C24 H24C 109.5 . . ?
H24B C24 H24C 109.5 . . ?
N3 C25 H25A 109.5 . . ?
N3 C25 H25B 109.5 . . ?
H25A C25 H25B 109.5 . . ?
N3 C25 H25C 109.5 . . ?
H25A C25 H25C 109.5 . . ?
H25B C25 H25C 109.5 . . ?
N3 C26 H26A 109.5 . . ?
N3 C26 H26B 109.5 . . ?
H26A C26 H26B 109.5 . . ?
N3 C26 H26C 109.5 . . ?
H26A C26 H26C 109.5 . . ?
H26B C26 H26C 109.5 . . ?

loop_
_geom_bond_atom_site_label_1
_geom_bond_atom_site_label_2
_geom_bond_distance
_geom_bond_site_symmetry_2
_geom_bond_publ_flag
Zr1 N2 2.0470(13) . ?
Zr1 N1 2.0566(13) . ?
Zr1 N3 2.0578(12) . ?
Zr1 C15 2.5416(14) . ?
Zr1 C13 2.5837(15) . ?
Zr1 C14 2.5949(15) . ?
Zr1 C16 2.6302(13) . ?
Zr1 C12 2.6355(14) . ?
N1 C22 1.449(2) . ?
N1 C21 1.454(2) . ?
N2 C23 1.453(2) . ?
N2 C24 1.456(2) . ?
N3 C26 1.4554(19) . ?
N3 C25 1.463(2) . ?
C1 C1 1.340(3) 2_567 ?
C1 C2 1.472(2) . ?
C1 H1 0.9500 . ?
C2 C3 1.404(2) . ?
C2 C7 1.4125(19) . ?
C3 C4 1.380(2) . ?
C3 H3 0.9500 . ?
C4 C5 1.389(2) . ?
C4 H4 0.9500 . ?
C5 C6 1.388(2) . ?
C5 H5 0.9500 . ?
C6 C7 1.398(2) . ?
C6 H6 0.9500 . ?
C7 C8 1.4890(19) . ?
C8 C9 1.377(2) . ?
C8 C16 1.427(2) . ?
C9 C10 1.413(2) . ?
C9 H9 0.9500 . ?
C10 C11 1.367(2) . ?
C10 H10 0.9500 . ?
C11 C12 1.422(2) . ?
C11 H11 0.9500 . ?
C12 C13 1.435(2) . ?
C12 C16 1.4397(19) . ?
C13 C14 1.410(2) . ?
C13 H13 0.9500 . ?
C14 C15 1.418(2) . ?
C14 C17 1.503(2) . ?
C15 C16 1.434(2) . ?
C15 H15 0.9500 . ?
C17 H17A 0.9800 . ?
C17 H17B 0.9800 . ?
C17 H17C 0.9800 . ?
C21 H21A 0.9800 . ?
C21 H21B 0.9800 . ?
C21 H21C 0.9800 . ?
C22 H22A 0.9800 . ?
C22 H22B 0.9800 . ?
C22 H22C 0.9800 . ?
C23 H23A 0.9800 . ?
C23 H23B 0.9800 . ?
C23 H23C 0.9800 . ?
C24 H24A 0.9800 . ?
C24 H24B 0.9800 . ?
C24 H24C 0.9800 . ?
C25 H25A 0.9800 . ?
C25 H25B 0.9800 . ?
C25 H25C 0.9800 . ?
C26 H26A 0.9800 . ?
C26 H26B 0.9800 . ?
C26 H26C 0.9800 . ?

loop_
_geom_torsion_atom_site_label_1
_geom_torsion_atom_site_label_2
_geom_torsion_atom_site_label_3
_geom_torsion_atom_site_label_4
_geom_torsion
_geom_torsion_site_symmetry_1
_geom_torsion_site_symmetry_2
_geom_torsion_site_symmetry_3
_geom_torsion_site_symmetry_4
_geom_torsion_publ_flag
C1 C1 C2 C3 15.3(3) 2_567 . . . ?
C1 C1 C2 C7 -166.92(18) 2_567 . . . ?
C7 C2 C3 C4 0.2(2) . . . . ?
C1 C2 C3 C4 178.01(14) . . . . ?
C2 C3 C4 C5 -0.2(2) . . . . ?
C3 C4 C5 C6 -0.4(2) . . . . ?
C4 C5 C6 C7 1.1(2) . . . . ?
C5 C6 C7 C2 -1.1(2) . . . . ?
C5 C6 C7 C8 178.24(14) . . . . ?
C3 C2 C7 C6 0.5(2) . . . . ?
C1 C2 C7 C6 -177.32(13) . . . . ?
C3 C2 C7 C8 -178.86(13) . . . . ?
C1 C2 C7 C8 3.3(2) . . . . ?
C6 C7 C8 C9 -117.13(16) . . . . ?
C2 C7 C8 C9 62.2(2) . . . . ?
C6 C7 C8 C16 64.44(19) . . . . ?
C2 C7 C8 C16 -116.19(15) . . . . ?
C16 C8 C9 C10 -1.2(2) . . . . ?
C7 C8 C9 C10 -179.68(14) . . . . ?
C8 C9 C10 C11 1.6(3) . . . . ?
C9 C10 C11 C12 0.9(2) . . . . ?
C10 C11 C12 C13 174.83(15) . . . . ?
C10 C11 C12 C16 -3.6(2) . . . . ?
C10 C11 C12 Zr1 -91.46(15) . . . . ?
C11 C12 C13 C14 -176.45(15) . . . . ?
C16 C12 C13 C14 2.16(16) . . . . ?
Zr1 C12 C13 C14 68.25(10) . . . . ?
C11 C12 C13 Zr1 115.30(16) . . . . ?
C16 C12 C13 Zr1 -66.09(9) . . . . ?
C12 C13 C14 C15 -5.17(16) . . . . ?
Zr1 C13 C14 C15 64.02(10) . . . . ?
C12 C13 C14 C17 173.93(14) . . . . ?
Zr1 C13 C14 C17 -116.88(15) . . . . ?
C12 C13 C14 Zr1 -69.19(10) . . . . ?
C13 C14 C15 C16 6.18(16) . . . . ?
C17 C14 C15 C16 -172.93(14) . . . . ?
Zr1 C14 C15 C16 71.40(10) . . . . ?
C13 C14 C15 Zr1 -65.23(10) . . . . ?
C17 C14 C15 Zr1 115.67(15) . . . . ?
C9 C8 C16 C15 -177.00(14) . . . . ?
C7 C8 C16 C15 1.5(2) . . . . ?
C9 C8 C16 C12 -1.6(2) . . . . ?
C7 C8 C16 C12 176.92(12) . . . . ?
C9 C8 C16 Zr1 89.42(15) . . . . ?
C7 C8 C16 Zr1 -92.09(14) . . . . ?
C14 C15 C16 C8 171.09(14) . . . . ?
Zr1 C15 C16 C8 -118.39(15) . . . . ?
C14 C15 C16 C12 -4.78(15) . . . . ?
Zr1 C15 C16 C12 65.75(9) . . . . ?
C14 C15 C16 Zr1 -70.53(10) . . . . ?
C11 C12 C16 C8 4.0(2) . . . . ?
C13 C12 C16 C8 -174.81(12) . . . . ?
Zr1 C12 C16 C8 120.35(12) . . . . ?
C11 C12 C16 C15 -179.54(12) . . . . ?
C13 C12 C16 C15 1.62(15) . . . . ?
Zr1 C12 C16 C15 -63.22(9) . . . . ?
C11 C12 C16 Zr1 -116.32(12) . . . . ?
C13 C12 C16 Zr1 64.84(9) . . . . ?
